data_4116370
loop_
_publ_author_name
'Eaton, Philip E.'
'Pramod, Kakumanu'
'Emrick, Todd'
'Gilardi, Richard'

_publ_contact_author
;
      Richard Gilardi
      Laboratory for the Structure of Matter
      The Naval Research Laboratory, Code 6030
      Washington, D. C. ; USA 20375-5341
;
_publ_contact_author_email gilardi@nrl.navy.mil
_publ_contact_author_fax '202 767 6874'
_publ_contact_author_phone '202 404 2135'
_publ_section_title
;
 Building with Cubane-1,4-diyl. Synthesis of Aryl-Substituted Cubanes,
 p-[n]Cubyls, and Cubane-Separated Bis(arenes)1
;
_journal_coden_ASTM JACSAT
_journal_issue 17
_journal_name_full 'Journal of the American Chemical Society'
_journal_page_first 4111
_journal_page_last 4123
_journal_paper_doi 10.1021/ja983441f
_journal_volume 121
_journal_year 1999
_chemical_formula_sum 'C16 H14'
_chemical_formula_weight 206.27
_chemical_name_common Bicubyl
_chemical_name_systematic Cubylcubane
_space_group_IT_number 15
_symmetry_cell_setting monoclinic
_symmetry_space_group_name_Hall '-C 2yc'
_symmetry_space_group_name_H-M 'C 1 2/c 1'
_atom_sites_solution_hydrogens geom
_atom_sites_solution_primary direct
_atom_sites_solution_secondary difmap
_audit_creation_method SHELXL
_cell_angle_alpha 90.00
_cell_angle_beta 99.23(2)
_cell_angle_gamma 90.00
_cell_formula_units_Z 4
_cell_length_a 16.240(4)
_cell_length_b 6.2157(12)
_cell_length_c 10.289(2)
_cell_measurement_reflns_used 37
_cell_measurement_temperature 223(2)
_cell_measurement_theta_max 16.51
_cell_measurement_theta_min 6.14
_cell_volume 1025.2(4)
_computing_cell_refinement 'Siemens XSCANS'
_computing_data_collection 'Siemens XSCANS'
_computing_data_reduction 'Siemens SHELXTL'
_computing_molecular_graphics 'Siemens SHELXTL'
_computing_publication_material 'Siemens SHELXTL'
_computing_structure_refinement 'SHELXL-93 (Sheldrick, 1993)'
_computing_structure_solution 'SHELXS-86 (Sheldrick, 1990)'
_diffrn_ambient_temperature 223(2)
_diffrn_measurement_device 'Siemens P4'
_diffrn_measurement_method '\w scans'
_diffrn_radiation_monochromator graphite
_diffrn_radiation_source 'fine-focus sealed tube'
_diffrn_radiation_type MoK\a
_diffrn_radiation_wavelength 0.71073
_diffrn_reflns_av_R_equivalents 0.0286
_diffrn_reflns_av_sigmaI/netI 0.0366
_diffrn_reflns_limit_h_max 15
_diffrn_reflns_limit_h_min -19
_diffrn_reflns_limit_k_max 7
_diffrn_reflns_limit_k_min -7
_diffrn_reflns_limit_l_max 12
_diffrn_reflns_limit_l_min -12
_diffrn_reflns_number 3608
_diffrn_reflns_theta_max 25.05
_diffrn_reflns_theta_min 2.54
_diffrn_standards_decay_% 1.76
_diffrn_standards_interval_count 97
_diffrn_standards_number 3
_exptl_absorpt_coefficient_mu 0.075
_exptl_absorpt_correction_T_max 0.9952
_exptl_absorpt_correction_T_min 0.9872
_exptl_absorpt_correction_type integration
_exptl_crystal_colour clear_colorless
_exptl_crystal_density_diffrn 1.336
_exptl_crystal_description prism
_exptl_crystal_F_000 440
_exptl_crystal_size_max .66
_exptl_crystal_size_mid .16
_exptl_crystal_size_min .06
_refine_diff_density_max 0.182
_refine_diff_density_min -0.187
_refine_diff_density_rms 0.040
_refine_ls_extinction_coef 0.0103(21)
_refine_ls_extinction_expression Fc^*^=kFc[1+0.001xFc^2^\l^3^/sin(2\q)]^-1/4^
_refine_ls_extinction_method SHELXL
_refine_ls_goodness_of_fit_all 1.036
_refine_ls_goodness_of_fit_obs 1.089
_refine_ls_matrix_type full
_refine_ls_number_parameters 95
_refine_ls_number_reflns 917
_refine_ls_number_restraints 0
_refine_ls_restrained_S_all 1.036
_refine_ls_restrained_S_obs 1.089
_refine_ls_R_factor_all 0.0675
_refine_ls_R_factor_obs 0.0447
_refine_ls_shift/esd_max 0.006
_refine_ls_shift/esd_mean 0.001
_refine_ls_structure_factor_coef Fsqd
_refine_ls_weighting_details 'w=1/[\s^2^(Fo^2^)+(0.0482P)^2^+0.8879P] where P=(Fo^2^+2Fc^2^)/3'
_refine_ls_weighting_scheme calc
_refine_ls_wR_factor_all 0.1199
_refine_ls_wR_factor_obs 0.1046
_reflns_number_observed 660
_reflns_number_total 917
_reflns_observed_criterion >2sigma(I)
_cod_data_source_file ja983441f_1.cif
_cod_data_source_block eat6bltz
_cod_depositor_comments
;
The following automatic conversions were performed:

'_refine_ls_weighting_scheme' value 'calc
w=1/[\s^2^(Fo^2^)+(0.0482P)^2^+0.8879P] where P=(Fo^2^+2Fc^2^)/3' was
changed to 'calc'. New tag '_refine_ls_weighting_details' was
created. The value of the new tag was set to
'w=1/[\s^2^(Fo^2^)+(0.0482P)^2^+0.8879P] where P=(Fo^2^+2Fc^2^)/3'.

Automatic conversion script
Id: cif_fix_values 3143 2015-03-26 13:38:13Z robertas 
;
_cod_database_code 4116370

loop_
_symmetry_equiv_pos_as_xyz
'x, y, z'
'-x, y, -z+1/2'
'x+1/2, y+1/2, z'
'-x+1/2, y+1/2, -z+1/2'
'-x, -y, -z'
'x, -y, z-1/2'
'-x+1/2, -y+1/2, -z'
'x+1/2, -y+1/2, z-1/2'

loop_
_atom_site_aniso_label
_atom_site_aniso_U_11
_atom_site_aniso_U_22
_atom_site_aniso_U_33
_atom_site_aniso_U_23
_atom_site_aniso_U_13
_atom_site_aniso_U_12
C1 0.0227(10) 0.0317(10) 0.0283(10) -0.0009(8) 0.0080(8) 0.0004(8)
C2 0.0279(11) 0.0344(11) 0.0330(11) -0.0023(8) 0.0071(8) -0.0013(9)
C3 0.0231(10) 0.0535(13) 0.0286(11) -0.0022(9) 0.0016(8) -0.0001(9)
C4 0.0227(10) 0.0534(13) 0.0323(11) 0.0027(9) 0.0096(8) 0.0037(9)
C5 0.0280(11) 0.0405(11) 0.0301(10) 0.0063(9) 0.0092(8) 0.0004(9)
C6 0.0236(10) 0.0405(12) 0.0275(11) -0.0052(8) 0.0050(8) -0.0008(8)
C7 0.0338(12) 0.0367(11) 0.0338(11) -0.0019(8) 0.0126(9) 0.0076(9)
C8 0.0345(12) 0.0388(12) 0.0298(11) 0.0068(9) 0.0113(8) 0.0078(9)

loop_
_atom_site_label
_atom_site_type_symbol
_atom_site_fract_x
_atom_site_fract_y
_atom_site_fract_z
_atom_site_U_iso_or_equiv
_atom_site_thermal_displace_type
_atom_site_occupancy
_atom_site_calc_flag
C1 C 0.20850(11) 0.2539(3) 1.0203(2) 0.0271(5) Uani 1 d
C2 C 0.14493(12) 0.0620(3) 1.0135(2) 0.0315(5) Uani 1 d
H2 H 0.1541(12) -0.0818(34) 0.9832(21) 0.038 Uiso 1 d
C3 C 0.07259(12) 0.2153(3) 0.9534(2) 0.0353(6) Uani 1 d
H3 H 0.0304(12) 0.1750(34) 0.8778(22) 0.042 Uiso 1 d
C4 C 0.05538(12) 0.2708(3) 1.0945(2) 0.0356(6) Uani 1 d
H4 H -0.0001(14) 0.2786(32) 1.1201(22) 0.043 Uiso 1 d
C5 C 0.12754(11) 0.1182(3) 1.1553(2) 0.0324(5) Uani 1 d
H5 H 0.1248(12) 0.0106(34) 1.2243(21) 0.039 Uiso 1 d
C6 C 0.19053(12) 0.3088(3) 1.1627(2) 0.0305(5) Uani 1 d
H6 H 0.2334(12) 0.3448(31) 1.2363(21) 0.037 Uiso 1 d
C7 C 0.11822(12) 0.4624(3) 1.1025(2) 0.0340(5) Uani 1 d
H7 H 0.1091(12) 0.6103(35) 1.1328(21) 0.041 Uiso 1 d
C8 C 0.13520(12) 0.4068(3) 0.9606(2) 0.0337(5) Uani 1 d
H8 H 0.1388(12) 0.5143(34) 0.8929(21) 0.040 Uiso 1 d

loop_
_atom_type_symbol
_atom_type_description
_atom_type_scat_dispersion_real
_atom_type_scat_dispersion_imag
_atom_type_scat_source
C C 0.0033 0.0016 'International Tables Vol C Tables 4.2.6.8 and 6.1.1.4'
H H 0.0000 0.0000 'International Tables Vol C Tables 4.2.6.8 and 6.1.1.4'

loop_
_geom_angle_atom_site_label_1
_geom_angle_atom_site_label_2
_geom_angle_atom_site_label_3
_geom_angle
_geom_angle_site_symmetry_1
C1 C1 C8 125.4(2) 7_557
C1 C1 C2 125.8(2) 7_557
C8 C1 C2 89.46(14) .
C1 C1 C6 125.8(2) 7_557
C8 C1 C6 89.49(14) .
C2 C1 C6 89.31(14) .
C3 C2 C5 89.79(15) .
C3 C2 C1 90.08(15) .
C5 C2 C1 90.23(15) .
C8 C3 C4 90.0(2) .
C8 C3 C2 90.21(15) .
C4 C3 C2 90.11(15) .
C5 C4 C3 90.22(15) .
C5 C4 C7 90.00(15) .
C3 C4 C7 90.3(2) .
C4 C5 C6 90.1(2) .
C4 C5 C2 89.88(15) .
C6 C5 C2 90.01(14) .
C5 C6 C7 89.96(15) .
C5 C6 C1 90.45(14) .
C7 C6 C1 90.17(14) .
C4 C7 C6 89.9(2) .
C4 C7 C8 89.7(2) .
C6 C7 C8 90.08(14) .
C3 C8 C7 90.1(2) .
C3 C8 C1 90.25(15) .
C7 C8 C1 90.25(14) .

loop_
_geom_bond_atom_site_label_1
_geom_bond_atom_site_label_2
_geom_bond_distance
_geom_bond_site_symmetry_2
C1 C1 1.475(3) 7_557
C1 C8 1.569(3) .
C1 C2 1.572(3) .
C1 C6 1.576(3) .
C2 C3 1.562(3) .
C2 C5 1.570(3) .
C3 C8 1.559(3) .
C3 C4 1.561(3) .
C4 C5 1.559(3) .
C4 C7 1.562(3) .
C5 C6 1.559(3) .
C6 C7 1.562(3) .
C7 C8 1.567(3) .
